data_2235188
loop_
_publ_author_name
'Yan, Dan'
'Duan, Qian'

_publ_section_title
;
 Poly[[(methanol)(\m~4~-2,4,5,6-tetrafluorobenzene-1,3-dicarboxylato)copper(II)]
 methanol monosolvate]
;
_journal_coeditor_code PK2400
_journal_issue 6
_journal_name_full 'Acta Crystallographica Section E'
_journal_page_first m768
_journal_page_last m769
_journal_paper_doi 10.1107/S1600536812020740
_journal_volume 68
_journal_year 2012
_chemical_formula_iupac '[Cu (C8 F4 O4) (C H4 O)], C H4 O'
_chemical_formula_moiety 'C9 H4 Cu F4 O5, C H4 O'
_chemical_formula_sum 'C10 H8 Cu F4 O6'
_chemical_formula_weight 363.70
_chemical_name_systematic
;
Poly[[(methanol)(\m~4~-2,4,5,6-tetrafluorobenzene-1,3-
dicarboxylato)copper(II)] methanol monosolvate]
;
_space_group_IT_number 14
_symmetry_cell_setting monoclinic
_symmetry_space_group_name_Hall '-P 2yn'
_symmetry_space_group_name_H-M 'P 1 21/n 1'
_atom_sites_solution_hydrogens geom
_atom_sites_solution_primary direct
_atom_sites_solution_secondary difmap
_audit_creation_method SHELXL-97
_cell_angle_alpha 90.00
_cell_angle_beta 98.3900(10)
_cell_angle_gamma 90.00
_cell_formula_units_Z 4
_cell_length_a 8.6542(7)
_cell_length_b 12.1882(10)
_cell_length_c 12.4272(10)
_cell_measurement_reflns_used 2575
_cell_measurement_temperature 200(2)
_cell_measurement_theta_max 26.13
_cell_measurement_theta_min 2.35
_cell_volume 1296.78(18)
_computing_cell_refinement 'SAINT (Bruker, 2007)'
_computing_data_collection 'APEX2 (Bruker, 2007)'
_computing_data_reduction 'SAINT (Bruker, 2007)'
_computing_molecular_graphics 'XP in SHELXTL (Sheldrick, 2008)'
_computing_publication_material 'SHELXL97 (Sheldrick, 2008)'
_computing_structure_refinement 'SHELXL97 (Sheldrick, 2008)'
_computing_structure_solution 'SHELXS97 (Sheldrick, 2008)'
_diffrn_ambient_temperature 200(2)
_diffrn_detector_area_resol_mean 9.00
_diffrn_measured_fraction_theta_full 0.998
_diffrn_measured_fraction_theta_max 0.998
_diffrn_measurement_device_type 'Bruker APEXII CCD area-detector'
_diffrn_measurement_method '\f and \w scans'
_diffrn_radiation_monochromator graphite
_diffrn_radiation_source 'fine-focus sealed tube'
_diffrn_radiation_type MoK\a
_diffrn_radiation_wavelength 0.71073
_diffrn_reflns_av_R_equivalents 0.0173
_diffrn_reflns_av_sigmaI/netI 0.0188
_diffrn_reflns_limit_h_max 10
_diffrn_reflns_limit_h_min -10
_diffrn_reflns_limit_k_max 14
_diffrn_reflns_limit_k_min -15
_diffrn_reflns_limit_l_max 15
_diffrn_reflns_limit_l_min -13
_diffrn_reflns_number 8122
_diffrn_reflns_theta_full 26.13
_diffrn_reflns_theta_max 26.13
_diffrn_reflns_theta_min 2.35
_diffrn_standards_number 0
_exptl_absorpt_coefficient_mu 1.759
_exptl_absorpt_correction_T_max 0.7146
_exptl_absorpt_correction_T_min 0.6210
_exptl_absorpt_correction_type multi-scan
_exptl_absorpt_process_details '(SADABS; Sheldrick, 2003)'
_exptl_crystal_colour green
_exptl_crystal_density_diffrn 1.863
_exptl_crystal_density_method 'not measured'
_exptl_crystal_description block
_exptl_crystal_F_000 724
_exptl_crystal_size_max 0.34
_exptl_crystal_size_mid 0.22
_exptl_crystal_size_min 0.19
_refine_diff_density_max 1.050
_refine_diff_density_min -0.402
_refine_ls_extinction_method none
_refine_ls_goodness_of_fit_ref 1.069
_refine_ls_hydrogen_treatment mixed
_refine_ls_matrix_type full
_refine_ls_number_parameters 196
_refine_ls_number_reflns 2575
_refine_ls_number_restraints 1
_refine_ls_restrained_S_all 1.069
_refine_ls_R_factor_all 0.0354
_refine_ls_R_factor_gt 0.0326
_refine_ls_shift/su_max 0.001
_refine_ls_shift/su_mean 0.000
_refine_ls_structure_factor_coef Fsqd
_refine_ls_weighting_details 'calc w=1/[\s^2^(Fo^2^)+(0.0551P)^2^+1.2274P] where P=(Fo^2^+2Fc^2^)/3'
_refine_ls_weighting_scheme calc
_refine_ls_wR_factor_gt 0.0895
_refine_ls_wR_factor_ref 0.0918
_reflns_number_gt 2365
_reflns_number_total 2575
_reflns_threshold_expression I>2\s(I)
_cod_data_source_file pk2400.cif
_cod_data_source_block I
_cod_original_sg_symbol_H-M 'P 21/n'
_cod_database_code 2235188
_cod_database_fobs_code 2235188

loop_
_symmetry_equiv_pos_as_xyz
'x, y, z'
'-x+1/2, y+1/2, -z+1/2'
'-x, -y, -z'
'x-1/2, -y-1/2, z-1/2'

loop_
_atom_site_type_symbol
_atom_site_label
_atom_site_fract_x
_atom_site_fract_y
_atom_site_fract_z
_atom_site_U_iso_or_equiv
_atom_site_adp_type
_atom_site_calc_flag
_atom_site_refinement_flags
_atom_site_occupancy
_atom_site_symmetry_multiplicity
Cu Cu1 0.86874(3) 0.96498(2) 0.53265(2) 0.01964(12) Uani d . 1 1
C C1 0.8110(3) 1.2979(2) 0.4412(2) 0.0263(5) Uani d . 1 1
C C2 0.7454(3) 1.32560(19) 0.33704(19) 0.0244(5) Uani d . 1 1
C C3 0.6682(3) 1.4235(2) 0.30967(19) 0.0253(5) Uani d . 1 1
C C4 0.6579(4) 1.4958(2) 0.3942(2) 0.0364(7) Uani d . 1 1
C C5 0.7222(5) 1.4715(2) 0.4996(2) 0.0471(9) Uani d . 1 1
C C6 0.7980(4) 1.3732(2) 0.5220(2) 0.0412(7) Uani d . 1 1
C C7 0.8867(3) 1.18712(19) 0.46554(18) 0.0237(5) Uani d . 1 1
C C8 0.6012(3) 1.45109(18) 0.1942(2) 0.0239(5) Uani d . 1 1
C C9 0.6040(4) 0.8097(3) 0.5897(3) 0.0528(9) Uani d . 1 1
H H9A 0.5000 0.8111 0.6079 0.079 Uiso calc . 1 1
H H9B 0.6736 0.7776 0.6485 0.079 Uiso calc . 1 1
H H9C 0.6053 0.7668 0.5250 0.079 Uiso calc . 1 1
C C10 0.0958(4) 0.3426(3) 0.2112(3) 0.0545(9) Uani d . 1 1
H H10A 0.2061 0.3549 0.2157 0.082 Uiso calc R 1 1
H H10B 0.0624 0.2914 0.1538 0.082 Uiso calc R 1 1
H H10C 0.0735 0.3132 0.2790 0.082 Uiso calc R 1 1
F F1 0.7529(2) 1.25055(12) 0.25928(11) 0.0331(4) Uani d . 1 1
F F2 0.5866(3) 1.59239(14) 0.37550(13) 0.0523(5) Uani d . 1 1
F F3 0.7098(4) 1.54384(16) 0.57961(16) 0.0796(9) Uani d . 1 1
F F4 0.8600(3) 1.35034(16) 0.62475(14) 0.0636(6) Uani d . 1 1
O O1 0.8026(2) 1.11737(14) 0.50171(15) 0.0307(4) Uani d . 1 1
O O2 1.0228(2) 1.17630(14) 0.44677(15) 0.0313(4) Uani d . 1 1
O O3 0.4671(2) 1.48965(17) 0.17844(14) 0.0319(4) Uani d . 1 1
O O4 0.6883(2) 1.43243(16) 0.12365(13) 0.0285(4) Uani d . 1 1
O O5 0.6524(2) 0.91720(17) 0.57154(19) 0.0400(5) Uani d D 1 1
H H5 0.601(4) 0.960(2) 0.606(3) 0.057(12) Uiso d D 1 1
O O6 0.0148(3) 0.4435(2) 0.1894(2) 0.0569(7) Uani d . 1 1
H H6 -0.0781 0.4313 0.1697 0.085 Uiso calc R 1 1

loop_
_atom_site_aniso_label
_atom_site_aniso_U_11
_atom_site_aniso_U_22
_atom_site_aniso_U_33
_atom_site_aniso_U_12
_atom_site_aniso_U_13
_atom_site_aniso_U_23
Cu1 0.02543(18) 0.01590(18) 0.01669(18) -0.00318(10) 0.00001(11) 0.00040(10)
C1 0.0362(13) 0.0189(11) 0.0219(12) 0.0017(10) -0.0022(10) 0.0017(9)
C2 0.0350(13) 0.0201(11) 0.0173(11) 0.0010(10) 0.0014(9) -0.0004(9)
C3 0.0351(13) 0.0206(11) 0.0183(11) 0.0019(10) -0.0023(9) 0.0010(9)
C4 0.0620(19) 0.0204(13) 0.0239(13) 0.0141(13) -0.0028(12) 0.0015(10)
C5 0.088(3) 0.0274(15) 0.0208(14) 0.0171(14) -0.0073(15) -0.0089(10)
C6 0.073(2) 0.0284(14) 0.0171(12) 0.0104(14) -0.0107(12) 0.0024(11)
C7 0.0353(13) 0.0181(11) 0.0155(11) 0.0014(9) -0.0037(9) 0.0005(9)
C8 0.0335(13) 0.0162(11) 0.0200(12) 0.0003(9) -0.0022(10) -0.0006(9)
C9 0.0485(19) 0.0407(18) 0.070(2) -0.0086(14) 0.0117(17) 0.0131(16)
C10 0.0519(19) 0.061(2) 0.049(2) -0.0095(17) 0.0024(15) 0.0140(17)
F1 0.0550(10) 0.0226(7) 0.0197(7) 0.0083(6) -0.0017(6) -0.0035(6)
F2 0.0966(15) 0.0268(8) 0.0287(9) 0.0282(9) -0.0068(9) -0.0013(7)
F3 0.166(3) 0.0405(12) 0.0247(10) 0.0440(13) -0.0131(12) -0.0126(8)
F4 0.1242(19) 0.0373(10) 0.0196(8) 0.0251(11) -0.0217(9) -0.0025(7)
O1 0.0374(10) 0.0191(8) 0.0356(10) 0.0020(7) 0.0055(8) 0.0043(7)
O2 0.0369(10) 0.0207(8) 0.0359(10) 0.0013(7) 0.0046(8) 0.0085(7)
O3 0.0376(10) 0.0376(10) 0.0192(9) 0.0111(8) 0.0001(7) 0.0032(8)
O4 0.0319(9) 0.0330(9) 0.0190(8) 0.0050(8) -0.0016(7) 0.0054(7)
O5 0.0375(11) 0.0297(10) 0.0566(13) -0.0091(8) 0.0192(10) -0.0092(9)
O6 0.0374(12) 0.0643(15) 0.0666(17) -0.0080(11) -0.0002(11) 0.0208(13)

loop_
_atom_type_symbol
_atom_type_description
_atom_type_scat_dispersion_real
_atom_type_scat_dispersion_imag
_atom_type_scat_source
C C 0.0033 0.0016 'International Tables Vol C Tables 4.2.6.8 and 6.1.1.4'
H H 0.0000 0.0000 'International Tables Vol C Tables 4.2.6.8 and 6.1.1.4'
O O 0.0106 0.0060 'International Tables Vol C Tables 4.2.6.8 and 6.1.1.4'
F F 0.0171 0.0103 'International Tables Vol C Tables 4.2.6.8 and 6.1.1.4'
Cu Cu 0.3201 1.2651 'International Tables Vol C Tables 4.2.6.8 and 6.1.1.4'

loop_
_geom_angle_atom_site_label_1
_geom_angle_atom_site_label_2
_geom_angle_atom_site_label_3
_geom_angle_site_symmetry_1
_geom_angle_site_symmetry_3
_geom_angle
O2 Cu1 O1 3_776 . 167.50(8)
O2 Cu1 O3 3_776 4_686 89.55(8)
O1 Cu1 O3 . 4_686 89.38(8)
O2 Cu1 O4 3_776 2_645 89.89(8)
O1 Cu1 O4 . 2_645 88.48(8)
O3 Cu1 O4 4_686 2_645 167.51(8)
O2 Cu1 O5 3_776 . 98.84(8)
O1 Cu1 O5 . . 93.64(8)
O3 Cu1 O5 4_686 . 98.51(8)
O4 Cu1 O5 2_645 . 93.91(8)
O2 Cu1 Cu1 3_776 3_776 84.70(5)
O1 Cu1 Cu1 . 3_776 82.79(6)
O3 Cu1 Cu1 4_686 3_776 85.21(6)
O4 Cu1 Cu1 2_645 3_776 82.31(5)
O5 Cu1 Cu1 . 3_776 174.85(7)
C6 C1 C2 . . 117.1(2)
C6 C1 C7 . . 121.9(2)
C2 C1 C7 . . 120.9(2)
F1 C2 C1 . . 117.0(2)
F1 C2 C3 . . 118.9(2)
C1 C2 C3 . . 124.0(2)
C4 C3 C2 . . 116.4(2)
C4 C3 C8 . . 121.5(2)
C2 C3 C8 . . 122.1(2)
F2 C4 C5 . . 117.8(2)
F2 C4 C3 . . 120.6(2)
C5 C4 C3 . . 121.5(2)
F3 C5 C6 . . 120.6(3)
F3 C5 C4 . . 119.8(3)
C6 C5 C4 . . 119.6(3)
F4 C6 C5 . . 119.1(3)
F4 C6 C1 . . 119.5(2)
C5 C6 C1 . . 121.4(2)
O2 C7 O1 . . 128.0(2)
O2 C7 C1 . . 116.9(2)
O1 C7 C1 . . 115.0(2)
O3 C8 O4 . . 126.9(2)
O3 C8 C3 . . 117.2(2)
O4 C8 C3 . . 115.9(2)
O5 C9 H9A . . 109.5
O5 C9 H9B . . 109.5
H9A C9 H9B . . 109.5
O5 C9 H9C . . 109.5
H9A C9 H9C . . 109.5
H9B C9 H9C . . 109.5
O6 C10 H10A . . 109.5
O6 C10 H10B . . 109.5
H10A C10 H10B . . 109.5
O6 C10 H10C . . 109.5
H10A C10 H10C . . 109.5
H10B C10 H10C . . 109.5
C7 O1 Cu1 . . 123.16(17)
C7 O2 Cu1 . 3_776 121.24(15)
C8 O3 Cu1 . 4_585 121.44(17)
C8 O4 Cu1 . 2_655 124.10(16)
C9 O5 Cu1 . . 126.70(19)
C9 O5 H5 . . 108(3)
Cu1 O5 H5 . . 120(3)
C10 O6 H6 . . 109.5

loop_
_geom_bond_atom_site_label_1
_geom_bond_atom_site_label_2
_geom_bond_site_symmetry_2
_geom_bond_distance
_geom_bond_publ_flag
Cu1 O2 3_776 1.9600(18) y
Cu1 O1 . 1.9650(18) y
Cu1 O3 4_686 1.9656(18) y
Cu1 O4 2_645 1.9734(17) y
Cu1 O5 . 2.0834(19) y
Cu1 Cu1 3_776 2.6622(6) ?
C1 C6 . 1.377(4) ?
C1 C2 . 1.378(3) ?
C1 C7 . 1.512(3) ?
C2 F1 . 1.339(3) ?
C2 C3 . 1.385(3) ?
C3 C4 . 1.384(4) ?
C3 C8 . 1.505(3) ?
C4 F2 . 1.334(3) ?
C4 C5 . 1.379(4) ?
C5 F3 . 1.344(3) ?
C5 C6 . 1.375(4) ?
C6 F4 . 1.340(3) ?
C7 O2 . 1.241(3) ?
C7 O1 . 1.245(3) ?
C8 O3 . 1.240(3) ?
C8 O4 . 1.258(3) ?
C9 O5 . 1.404(4) ?
C9 H9A . 0.9600 ?
C9 H9B . 0.9600 ?
C9 H9C . 0.9600 ?
C10 O6 . 1.422(5) ?
C10 H10A . 0.9600 ?
C10 H10B . 0.9600 ?
C10 H10C . 0.9600 ?
O2 Cu1 3_776 1.9600(18) ?
O3 Cu1 4_585 1.9656(18) ?
O4 Cu1 2_655 1.9733(17) ?
O5 H5 . 0.842(10) ?
O6 H6 . 0.8200 ?

loop_
_geom_hbond_atom_site_label_D
_geom_hbond_atom_site_label_H
_geom_hbond_atom_site_label_A
_geom_hbond_site_symmetry_A
_geom_hbond_distance_DH
_geom_hbond_distance_HA
_geom_hbond_distance_DA
_geom_hbond_angle_DHA
O5 H5 O6 4_676 0.842(10) 1.800(12) 2.637(3) 173(4)
O6 H6 O4 1_445 0.82 2.02 2.828(3) 169.0
